data_1513111
loop_
_publ_author_name
'Zhang, Hongbo'
'Ning, Xin'
'Hang, Hang'
'Ru, Xuyan'
'Li, Haichen'
'Li, Yonghong'
'Wang, Lizhong'
'Zhang, Xiao'
'Yu, Shujing'
'Qiao, Yuanyuan'
'Wang, Xin'
'Wang, Peng George'

_publ_section_title
;
 Total Synthesis of Thaxtomin A and Its Stereoisomers and Findings of
 Their Biological Activities
;
_journal_issue 22
_journal_name_full 'Organic Letters'
_journal_page_first 5670
_journal_paper_doi 10.1021/ol4026556
_journal_volume 15
_journal_year 2013
_chemical_absolute_configuration 'S S'
_chemical_formula_sum 'C22 H22 N4 O6'
_chemical_formula_weight 438.44
_chemical_name_systematic
; 
 ? 
;
_space_group_IT_number 5
_symmetry_cell_setting monoclinic
_symmetry_space_group_name_Hall 'C 2y'
_symmetry_space_group_name_H-M 'C 1 2 1'
_atom_sites_solution_hydrogens geom
_atom_sites_solution_primary direct
_atom_sites_solution_secondary difmap
_audit_creation_method SHELXL-97
_cell_angle_alpha 90.00
_cell_angle_beta 102.13(3)
_cell_angle_gamma 90.00
_cell_formula_units_Z 4
_cell_length_a 14.897(3)
_cell_length_b 6.8317(14)
_cell_length_c 20.380(4)
_cell_measurement_reflns_used 2992
_cell_measurement_temperature 113(2)
_cell_measurement_theta_max 26.0680
_cell_measurement_theta_min 2.7690
_cell_volume 2027.8(7)
_computing_cell_refinement crystalclear
_computing_data_collection crystalclear
_computing_data_reduction crystalclear
_computing_molecular_graphics 'Bruker SHELXTL'
_computing_publication_material 'Bruker SHELXTL'
_computing_structure_refinement 'SHELXL-97 (Sheldrick, 1997)'
_computing_structure_solution 'SHELXS-97 (Sheldrick, 1990)'
_diffrn_ambient_temperature 113(2)
_diffrn_measured_fraction_theta_full 0.994
_diffrn_measured_fraction_theta_max 0.994
_diffrn_measurement_device_type 'rigaku saturn'
_diffrn_measurement_method '\w scans'
_diffrn_radiation_monochromator confocal
_diffrn_radiation_source 'rotating anode'
_diffrn_radiation_type MoK\a
_diffrn_radiation_wavelength 0.71073
_diffrn_reflns_av_R_equivalents 0.0649
_diffrn_reflns_av_sigmaI/netI 0.1079
_diffrn_reflns_limit_h_max 17
_diffrn_reflns_limit_h_min -18
_diffrn_reflns_limit_k_max 8
_diffrn_reflns_limit_k_min -8
_diffrn_reflns_limit_l_max 25
_diffrn_reflns_limit_l_min -24
_diffrn_reflns_number 8786
_diffrn_reflns_theta_full 26.01
_diffrn_reflns_theta_max 26.01
_diffrn_reflns_theta_min 2.77
_diffrn_standards_decay_% 0
_diffrn_standards_interval_count 0
_diffrn_standards_interval_time 0
_diffrn_standards_number 0
_exptl_absorpt_coefficient_mu 0.107
_exptl_absorpt_correction_T_max 0.9873
_exptl_absorpt_correction_T_min 0.9790
_exptl_absorpt_correction_type multi-scan
_exptl_absorpt_process_details crystalclear
_exptl_crystal_density_diffrn 1.436
_exptl_crystal_density_method 'not measured'
_exptl_crystal_F_000 920
_exptl_crystal_size_max 0.20
_exptl_crystal_size_mid 0.18
_exptl_crystal_size_min 0.12
_refine_diff_density_max 0.203
_refine_diff_density_min -0.297
_refine_diff_density_rms 0.058
_refine_ls_abs_structure_details 'Flack H D (1983), Acta Cryst. A39, 876-881'
_refine_ls_abs_structure_Flack 1.7(14)
_refine_ls_extinction_method none
_refine_ls_goodness_of_fit_ref 0.975
_refine_ls_hydrogen_treatment mixed
_refine_ls_matrix_type full
_refine_ls_number_parameters 297
_refine_ls_number_reflns 3887
_refine_ls_number_restraints 2
_refine_ls_restrained_S_all 0.975
_refine_ls_R_factor_all 0.0679
_refine_ls_R_factor_gt 0.0483
_refine_ls_shift/su_max 0.000
_refine_ls_shift/su_mean 0.000
_refine_ls_structure_factor_coef Fsqd
_refine_ls_weighting_details 'calc w=1/[\s^2^(Fo^2^)+(0.0380P)^2^+0.0000P] where P=(Fo^2^+2Fc^2^)/3'
_refine_ls_weighting_scheme calc
_refine_ls_wR_factor_gt 0.1041
_refine_ls_wR_factor_ref 0.1168
_reflns_number_gt 2545
_reflns_number_total 3887
_reflns_threshold_expression >2sigma(I)
_cod_data_source_file ol4026556_si_003.cif
_cod_data_source_block shelxl
_cod_depositor_comments
;
The following automatic conversions were performed:

'_symmetry_cell_setting' value 'Monoclinic' changed to 'monoclinic'
according to /home/saulius/struct/CIF-dictionaries/cif_core.dic
dictionary named 'cif_core.dic' version 2.4.2 from
2011-04-26.

'_exptl_absorpt_correction_type' value 'MULTI-SCAN'
changed to 'multi-scan' according to
/home/saulius/struct/CIF-dictionaries/cif_core.dic dictionary named
'cif_core.dic' version 2.4.2 from 2011-04-26.

Automatic conversion script
Id: cif_fix_values 1891 2012-01-12 08:04:46Z andrius 
;
_cod_original_sg_symbol_H-M C2
_cod_database_code 1513111

loop_
_symmetry_equiv_pos_as_xyz
'x, y, z'
'-x, y, -z'
'x+1/2, y+1/2, z'
'-x+1/2, y+1/2, -z'

loop_
_atom_site_label
_atom_site_type_symbol
_atom_site_fract_x
_atom_site_fract_y
_atom_site_fract_z
_atom_site_U_iso_or_equiv
_atom_site_adp_type
_atom_site_occupancy
_atom_site_symmetry_multiplicity
_atom_site_calc_flag
_atom_site_refinement_flags
O1 O 0.52877(15) 0.0755(4) 0.57836(11) 0.0439(7) Uani 1 1 d .
O2 O 0.53157(15) 0.3913(4) 0.58226(12) 0.0432(7) Uani 1 1 d .
O3 O 0.59097(15) 0.1217(3) 0.73629(11) 0.0295(5) Uani 1 1 d .
O4 O 0.40456(14) 0.7327(3) 0.80233(11) 0.0257(5) Uani 1 1 d .
O5 O 0.40958(14) 0.0972(3) 0.75539(10) 0.0267(5) Uani 1 1 d .
H5 H 0.4147 -0.0105 0.7758 0.040 Uiso 1 1 calc R
O6 O 0.84011(13) 0.4142(3) 0.90391(11) 0.0283(5) Uani 1 1 d .
H6 H 0.8442 0.3328 0.8738 0.042 Uiso 1 1 calc R
N1 N 0.49118(18) 0.2357(4) 0.58240(13) 0.0315(7) Uani 1 1 d .
N2 N 0.22743(19) 0.5485(4) 0.63086(15) 0.0369(7) Uani 1 1 d D
N3 N 0.57513(16) 0.4496(4) 0.74223(12) 0.0217(6) Uani 1 1 d .
N4 N 0.42221(16) 0.4081(4) 0.79967(12) 0.0210(6) Uani 1 1 d .
C1 C 0.39442(19) 0.2381(5) 0.58514(15) 0.0229(7) Uani 1 1 d .
C2 C 0.3441(2) 0.0775(5) 0.55772(15) 0.0285(7) Uani 1 1 d .
H2A H 0.3741 -0.0300 0.5419 0.034 Uiso 1 1 calc R
C3 C 0.2497(2) 0.0720(5) 0.55304(15) 0.0314(8) Uani 1 1 d .
H3 H 0.2156 -0.0387 0.5336 0.038 Uiso 1 1 calc R
C4 C 0.2057(2) 0.2241(5) 0.57610(16) 0.0298(8) Uani 1 1 d .
H4 H 0.1410 0.2220 0.5724 0.036 Uiso 1 1 calc R
C5 C 0.2578(2) 0.3815(5) 0.60499(16) 0.0259(7) Uani 1 1 d .
C6 C 0.3010(2) 0.6638(5) 0.65341(18) 0.0361(9) Uani 1 1 d .
H6A H 0.2973 0.7877 0.6738 0.043 Uiso 1 1 calc R
C7 C 0.3811(2) 0.5841(5) 0.64386(15) 0.0242(7) Uani 1 1 d .
C8 C 0.35482(19) 0.3978(5) 0.61159(14) 0.0215(7) Uani 1 1 d .
C9 C 0.4695(2) 0.6873(4) 0.67232(15) 0.0246(7) Uani 1 1 d .
H9A H 0.4573 0.8296 0.6735 0.029 Uiso 1 1 calc R
H9B H 0.5125 0.6664 0.6420 0.029 Uiso 1 1 calc R
C10 C 0.5169(2) 0.6187(4) 0.74442(15) 0.0219(7) Uani 1 1 d .
H10 H 0.5573 0.7280 0.7659 0.026 Uiso 1 1 calc R
C11 C 0.54985(19) 0.2652(4) 0.75122(14) 0.0206(7) Uani 1 1 d .
C12 C 0.4742(2) 0.2301(4) 0.79045(15) 0.0219(7) Uani 1 1 d .
C13 C 0.4452(2) 0.5868(4) 0.78540(14) 0.0203(7) Uani 1 1 d .
C14 C 0.6624(2) 0.4833(5) 0.72163(17) 0.0318(8) Uani 1 1 d .
H14A H 0.6548 0.4560 0.6736 0.048 Uiso 1 1 calc R
H14B H 0.7095 0.3965 0.7471 0.048 Uiso 1 1 calc R
H14C H 0.6812 0.6198 0.7305 0.048 Uiso 1 1 calc R
C15 C 0.3427(2) 0.3848(5) 0.83160(17) 0.0284(7) Uani 1 1 d .
H15A H 0.2890 0.4495 0.8041 0.043 Uiso 1 1 calc R
H15B H 0.3567 0.4441 0.8764 0.043 Uiso 1 1 calc R
H15C H 0.3296 0.2452 0.8355 0.043 Uiso 1 1 calc R
C16 C 0.5239(2) 0.1507(4) 0.86045(16) 0.0244(7) Uani 1 1 d .
H16A H 0.4784 0.1301 0.8889 0.029 Uiso 1 1 calc R
H16B H 0.5527 0.0230 0.8548 0.029 Uiso 1 1 calc R
C17 C 0.5969(2) 0.2933(4) 0.89485(14) 0.0223(7) Uani 1 1 d .
C18 C 0.5741(2) 0.4464(5) 0.93373(16) 0.0319(8) Uani 1 1 d .
H18 H 0.5135 0.4566 0.9412 0.038 Uiso 1 1 calc R
C19 C 0.6401(2) 0.5839(6) 0.96155(16) 0.0374(9) Uani 1 1 d .
H19 H 0.6245 0.6868 0.9884 0.045 Uiso 1 1 calc R
C20 C 0.7284(2) 0.5717(5) 0.95034(15) 0.0297(8) Uani 1 1 d .
H20 H 0.7730 0.6672 0.9687 0.036 Uiso 1 1 calc R
C21 C 0.7512(2) 0.4204(5) 0.91240(15) 0.0233(7) Uani 1 1 d .
C22 C 0.6862(2) 0.2817(4) 0.88532(14) 0.0211(7) Uani 1 1 d .
H22 H 0.7031 0.1768 0.8598 0.025 Uiso 1 1 calc R
H2 H 0.1677(9) 0.566(5) 0.6318(16) 0.034(9) Uiso 1 1 d D

loop_
_atom_site_aniso_label
_atom_site_aniso_U_11
_atom_site_aniso_U_22
_atom_site_aniso_U_33
_atom_site_aniso_U_23
_atom_site_aniso_U_13
_atom_site_aniso_U_12
O1 0.0319(14) 0.0540(17) 0.0430(17) -0.0153(13) 0.0014(11) 0.0148(13)
O2 0.0324(15) 0.0541(18) 0.0470(17) -0.0213(13) 0.0171(12) -0.0119(13)
O3 0.0308(13) 0.0274(13) 0.0302(14) -0.0035(10) 0.0059(10) 0.0077(10)
O4 0.0313(12) 0.0165(11) 0.0323(13) -0.0011(9) 0.0132(10) 0.0031(10)
O5 0.0290(12) 0.0159(11) 0.0308(13) -0.0016(10) -0.0040(9) -0.0043(10)
O6 0.0245(12) 0.0303(13) 0.0306(13) -0.0031(11) 0.0071(9) -0.0032(11)
N1 0.0258(15) 0.0424(19) 0.0242(16) -0.0134(14) 0.0002(12) 0.0015(15)
N2 0.0194(15) 0.0408(18) 0.050(2) -0.0046(15) 0.0060(13) 0.0081(14)
N3 0.0200(14) 0.0231(15) 0.0230(14) 0.0004(11) 0.0068(11) 0.0018(11)
N4 0.0242(14) 0.0156(12) 0.0239(15) -0.0001(11) 0.0067(11) 0.0005(11)
C1 0.0168(15) 0.0328(18) 0.0179(16) -0.0004(14) 0.0011(12) -0.0002(14)
C2 0.0283(18) 0.0300(18) 0.0262(18) -0.0019(15) 0.0033(14) 0.0005(15)
C3 0.0341(19) 0.0323(19) 0.0249(18) -0.0022(15) -0.0006(14) -0.0116(16)
C4 0.0198(16) 0.044(2) 0.0240(18) 0.0098(16) 0.0011(13) -0.0018(16)
C5 0.0245(17) 0.0309(18) 0.0218(18) 0.0047(14) 0.0038(13) 0.0018(15)
C6 0.034(2) 0.0305(19) 0.042(2) -0.0016(16) 0.0037(16) 0.0031(16)
C7 0.0238(16) 0.0265(17) 0.0210(16) 0.0042(14) 0.0020(12) 0.0057(14)
C8 0.0176(16) 0.0270(17) 0.0196(17) 0.0041(13) 0.0036(12) 0.0010(13)
C9 0.0293(18) 0.0182(16) 0.0264(19) 0.0024(13) 0.0061(14) 0.0008(13)
C10 0.0252(17) 0.0184(15) 0.0230(17) -0.0027(13) 0.0074(13) -0.0023(13)
C11 0.0187(16) 0.0258(18) 0.0165(17) -0.0019(13) 0.0017(13) 0.0018(14)
C12 0.0243(16) 0.0144(15) 0.0247(18) -0.0026(13) -0.0002(13) -0.0005(13)
C13 0.0231(16) 0.0187(16) 0.0175(16) 0.0000(13) 0.0003(12) 0.0000(14)
C14 0.0237(18) 0.039(2) 0.034(2) -0.0004(16) 0.0094(15) -0.0025(16)
C15 0.0258(17) 0.0212(17) 0.041(2) 0.0031(15) 0.0136(15) -0.0022(14)
C16 0.0248(17) 0.0202(16) 0.0260(18) 0.0035(13) 0.0007(13) 0.0017(13)
C17 0.0258(17) 0.0253(16) 0.0146(17) 0.0022(13) 0.0018(13) -0.0024(14)
C18 0.0248(18) 0.045(2) 0.0271(19) -0.0092(17) 0.0094(14) -0.0030(16)
C19 0.035(2) 0.050(2) 0.0277(19) -0.0204(18) 0.0065(15) -0.0037(18)
C20 0.0292(18) 0.0353(19) 0.0249(18) -0.0100(16) 0.0066(14) -0.0048(16)
C21 0.0238(16) 0.0285(17) 0.0171(16) 0.0022(14) 0.0028(12) -0.0030(14)
C22 0.0274(17) 0.0199(15) 0.0155(16) 0.0010(13) 0.0031(13) 0.0009(13)

loop_
_atom_type_symbol
_atom_type_description
_atom_type_scat_dispersion_real
_atom_type_scat_dispersion_imag
_atom_type_scat_source
C C 0.0033 0.0016 'International Tables Vol C Tables 4.2.6.8 and 6.1.1.4'
H H 0.0000 0.0000 'International Tables Vol C Tables 4.2.6.8 and 6.1.1.4'
N N 0.0061 0.0033 'International Tables Vol C Tables 4.2.6.8 and 6.1.1.4'
O O 0.0106 0.0060 'International Tables Vol C Tables 4.2.6.8 and 6.1.1.4'

loop_
_geom_angle_atom_site_label_1
_geom_angle_atom_site_label_2
_geom_angle_atom_site_label_3
_geom_angle
C12 O5 H5 109.5
C21 O6 H6 109.5
O2 N1 O1 122.6(3)
O2 N1 C1 118.9(3)
O1 N1 C1 118.5(3)
C6 N2 C5 107.8(3)
C6 N2 H2 131(2)
C5 N2 H2 122(2)
C11 N3 C10 123.9(2)
C11 N3 C14 118.6(2)
C10 N3 C14 117.1(2)
C13 N4 C15 117.9(2)
C13 N4 C12 124.6(2)
C15 N4 C12 117.3(2)
C2 C1 C8 122.6(3)
C2 C1 N1 115.8(3)
C8 C1 N1 121.6(3)
C1 C2 C3 120.4(3)
C1 C2 H2A 119.8
C3 C2 H2A 119.8
C4 C3 C2 120.6(3)
C4 C3 H3 119.7
C2 C3 H3 119.7
C3 C4 C5 118.1(3)
C3 C4 H4 120.9
C5 C4 H4 120.9
N2 C5 C4 127.5(3)
N2 C5 C8 107.9(3)
C4 C5 C8 124.6(3)
N2 C6 C7 113.0(3)
N2 C6 H6A 123.5
C7 C6 H6A 123.5
C6 C7 C8 104.7(3)
C6 C7 C9 118.7(3)
C8 C7 C9 136.2(3)
C1 C8 C5 113.8(3)
C1 C8 C7 139.8(3)
C5 C8 C7 106.5(3)
C7 C9 C10 114.2(2)
C7 C9 H9A 108.7
C10 C9 H9A 108.7
C7 C9 H9B 108.7
C10 C9 H9B 108.7
H9A C9 H9B 107.6
N3 C10 C13 113.6(2)
N3 C10 C9 111.4(2)
C13 C10 C9 109.4(2)
N3 C10 H10 107.4
C13 C10 H10 107.4
C9 C10 H10 107.4
O3 C11 N3 123.3(3)
O3 C11 C12 117.7(3)
N3 C11 C12 118.6(3)
O5 C12 N4 106.0(2)
O5 C12 C11 109.7(2)
N4 C12 C11 113.7(2)
O5 C12 C16 112.5(2)
N4 C12 C16 109.3(2)
C11 C12 C16 105.8(2)
O4 C13 N4 121.0(3)
O4 C13 C10 118.6(3)
N4 C13 C10 120.3(3)
N3 C14 H14A 109.5
N3 C14 H14B 109.5
H14A C14 H14B 109.5
N3 C14 H14C 109.5
H14A C14 H14C 109.5
H14B C14 H14C 109.5
N4 C15 H15A 109.5
N4 C15 H15B 109.5
H15A C15 H15B 109.5
N4 C15 H15C 109.5
H15A C15 H15C 109.5
H15B C15 H15C 109.5
C17 C16 C12 110.8(2)
C17 C16 H16A 109.5
C12 C16 H16A 109.5
C17 C16 H16B 109.5
C12 C16 H16B 109.5
H16A C16 H16B 108.1
C22 C17 C18 118.5(3)
C22 C17 C16 120.9(3)
C18 C17 C16 120.4(3)
C19 C18 C17 120.1(3)
C19 C18 H18 119.9
C17 C18 H18 119.9
C20 C19 C18 120.4(3)
C20 C19 H19 119.8
C18 C19 H19 119.8
C21 C20 C19 119.5(3)
C21 C20 H20 120.2
C19 C20 H20 120.2
O6 C21 C20 116.9(3)
O6 C21 C22 122.8(3)
C20 C21 C22 120.3(3)
C21 C22 C17 121.1(3)
C21 C22 H22 119.5
C17 C22 H22 119.5

loop_
_geom_bond_atom_site_label_1
_geom_bond_atom_site_label_2
_geom_bond_distance
O1 N1 1.240(3)
O2 N1 1.222(4)
O3 C11 1.228(3)
O4 C13 1.252(3)
O5 C12 1.405(3)
O5 H5 0.8400
O6 C21 1.372(3)
O6 H6 0.8400
N1 C1 1.454(4)
N2 C6 1.349(4)
N2 C5 1.373(4)
N2 H2 0.902(10)
N3 C11 1.338(4)
N3 C10 1.451(4)
N3 C14 1.466(3)
N4 C13 1.317(4)
N4 C15 1.475(3)
N4 C12 1.475(4)
C1 C2 1.380(4)
C1 C8 1.401(4)
C2 C3 1.389(4)
C2 H2A 0.9500
C3 C4 1.364(5)
C3 H3 0.9500
C4 C5 1.384(4)
C4 H4 0.9500
C5 C8 1.427(4)
C6 C7 1.363(4)
C6 H6A 0.9500
C7 C8 1.448(4)
C7 C9 1.498(4)
C9 C10 1.562(4)
C9 H9A 0.9900
C9 H9B 0.9900
C10 C13 1.503(4)
C10 H10 1.0000
C11 C12 1.531(4)
C12 C16 1.560(4)
C14 H14A 0.9800
C14 H14B 0.9800
C14 H14C 0.9800
C15 H15A 0.9800
C15 H15B 0.9800
C15 H15C 0.9800
C16 C17 1.517(4)
C16 H16A 0.9900
C16 H16B 0.9900
C17 C22 1.386(4)
C17 C18 1.396(4)
C18 C19 1.391(4)
C18 H18 0.9500
C19 C20 1.384(4)
C19 H19 0.9500
C20 C21 1.375(4)
C20 H20 0.9500
C21 C22 1.384(4)
C22 H22 0.9500

loop_
_geom_hbond_atom_site_label_D
_geom_hbond_atom_site_label_H
_geom_hbond_atom_site_label_A
_geom_hbond_distance_DH
_geom_hbond_distance_HA
_geom_hbond_distance_DA
_geom_hbond_angle_DHA
_geom_hbond_site_symmetry_A
O5 H5 O4 0.84 1.85 2.674(3) 165.8 1_545
O6 H6 O4 0.84 1.99 2.753(3) 151.3 3_545
N2 H2 O1 0.902(10) 2.128(19) 2.933(4) 148(3) 3_455
N2 H2 O3 0.902(10) 2.65(3) 3.292(4) 129(2) 3_455

loop_
_geom_torsion_atom_site_label_1
_geom_torsion_atom_site_label_2
_geom_torsion_atom_site_label_3
_geom_torsion_atom_site_label_4
_geom_torsion
O2 N1 C1 C2 153.8(3)
O1 N1 C1 C2 -24.2(4)
O2 N1 C1 C8 -23.7(4)
O1 N1 C1 C8 158.3(3)
C8 C1 C2 C3 2.5(5)
N1 C1 C2 C3 -175.0(3)
C1 C2 C3 C4 -0.7(5)
C2 C3 C4 C5 -0.9(5)
C6 N2 C5 C4 -179.5(3)
C6 N2 C5 C8 -0.7(4)
C3 C4 C5 N2 179.6(3)
C3 C4 C5 C8 1.0(5)
C5 N2 C6 C7 0.4(4)
N2 C6 C7 C8 0.1(4)
N2 C6 C7 C9 -174.3(3)
C2 C1 C8 C5 -2.4(4)
N1 C1 C8 C5 175.0(2)
C2 C1 C8 C7 179.2(3)
N1 C1 C8 C7 -3.5(6)
N2 C5 C8 C1 -178.3(3)
C4 C5 C8 C1 0.6(4)
N2 C5 C8 C7 0.7(3)
C4 C5 C8 C7 179.6(3)
C6 C7 C8 C1 178.1(4)
C9 C7 C8 C1 -9.1(7)
C6 C7 C8 C5 -0.5(3)
C9 C7 C8 C5 172.4(3)
C6 C7 C9 C10 91.8(3)
C8 C7 C9 C10 -80.3(4)
C11 N3 C10 C13 25.0(4)
C14 N3 C10 C13 -162.0(2)
C11 N3 C10 C9 -99.2(3)
C14 N3 C10 C9 73.9(3)
C7 C9 C10 N3 86.4(3)
C7 C9 C10 C13 -40.1(3)
C10 N3 C11 O3 164.9(3)
C14 N3 C11 O3 -8.0(4)
C10 N3 C11 C12 -23.6(4)
C14 N3 C11 C12 163.5(3)
C13 N4 C12 O5 -130.4(3)
C15 N4 C12 O5 54.2(3)
C13 N4 C12 C11 -9.9(4)
C15 N4 C12 C11 174.7(2)
C13 N4 C12 C16 108.1(3)
C15 N4 C12 C16 -67.4(3)
O3 C11 C12 O5 -55.4(3)
N3 C11 C12 O5 132.7(3)
O3 C11 C12 N4 -173.8(2)
N3 C11 C12 N4 14.3(4)
O3 C11 C12 C16 66.3(3)
N3 C11 C12 C16 -105.7(3)
C15 N4 C13 O4 4.5(4)
C12 N4 C13 O4 -170.9(3)
C15 N4 C13 C10 -171.5(3)
C12 N4 C13 C10 13.1(4)
N3 C10 C13 O4 165.1(3)
C9 C10 C13 O4 -69.7(3)
N3 C10 C13 N4 -18.7(4)
C9 C10 C13 N4 106.5(3)
O5 C12 C16 C17 176.7(2)
N4 C12 C16 C17 -65.8(3)
C11 C12 C16 C17 56.9(3)
C12 C16 C17 C22 -89.5(3)
C12 C16 C17 C18 86.7(4)
C22 C17 C18 C19 0.5(5)
C16 C17 C18 C19 -175.8(3)
C17 C18 C19 C20 0.8(5)
C18 C19 C20 C21 -1.2(5)
C19 C20 C21 O6 -179.0(3)
C19 C20 C21 C22 0.3(5)
O6 C21 C22 C17 -179.8(3)
C20 C21 C22 C17 1.0(4)
C18 C17 C22 C21 -1.3(4)
C16 C17 C22 C21 175.0(3)
